data_7062474
loop_
_publ_author_name
'Zhao, Guo-Hui'
'Zhang, Shi-Hui'
'Yi, Cheng'
'Liu, Tao'
'Meng, Yin-Shan'

_publ_section_title
;
 Construction of spin crossover-fluorescence bifunctional iron(ii)
 complexes with modified bis(pyrazole)pyridine ligands
;
_journal_issue 23
_journal_name_full 'New Journal of Chemistry'
_journal_page_first 10967
_journal_page_last 10972
_journal_paper_doi 10.1039/D3NJ01431B
_journal_volume 47
_journal_year 2023
_chemical_formula_moiety 'C42 H30 Fe N10, 2(Cl O4)'
_chemical_formula_sum 'C42 H30 Cl2 Fe N10 O8'
_chemical_formula_weight 929.51
_space_group_crystal_system orthorhombic
_space_group_IT_number 54
_space_group_name_Hall '-P 2a 2ac'
_space_group_name_H-M_alt 'P c c a'
_atom_sites_solution_hydrogens geom
_atom_sites_solution_primary dual
_audit_creation_date 2023-04-27
_audit_creation_method
;
Olex2 1.5
(compiled 2023.03.06 svn.rbb2c1857 for OlexSys, GUI svn.r6748)
;
_audit_update_record
;
2023-05-01 deposited with the CCDC.	2023-05-09 downloaded from the CCDC.
;
_cell_angle_alpha 90
_cell_angle_beta 90
_cell_angle_gamma 90
_cell_formula_units_Z 4
_cell_length_a 22.1519(13)
_cell_length_b 11.7439(7)
_cell_length_c 14.6586(7)
_cell_measurement_reflns_used 8039
_cell_measurement_temperature 120.0
_cell_measurement_theta_max 29.82
_cell_measurement_theta_min 2.40
_cell_volume 3813.4(4)
_computing_cell_refinement 'SAINT V8.40A (Bruker, 2019)'
_computing_data_collection 'SAINT V8.38A (Bruker, 2018)'
_computing_data_reduction 'SAINT V8.40A (Bruker, 2019)'
_computing_molecular_graphics 'Olex2 1.5 (Dolomanov et al., 2009)'
_computing_publication_material 'Olex2 1.5 (Dolomanov et al., 2009)'
_computing_structure_refinement 'SHELXL 2016/6 (Sheldrick, 2015)'
_computing_structure_solution 'SHELXT 2014/5 (Sheldrick, 2014)'
_diffrn_ambient_temperature 120.0
_diffrn_measured_fraction_theta_full 0.998
_diffrn_measured_fraction_theta_max 0.989
_diffrn_measurement_device_type 'Bruker APEX-II CCD'
_diffrn_measurement_method '\f and \w scans'
_diffrn_radiation_type MoK\a
_diffrn_radiation_wavelength 0.71073
_diffrn_reflns_av_R_equivalents 0.0435
_diffrn_reflns_av_unetI/netI 0.0365
_diffrn_reflns_Laue_measured_fraction_full 0.998
_diffrn_reflns_Laue_measured_fraction_max 0.989
_diffrn_reflns_limit_h_max 28
_diffrn_reflns_limit_h_min -30
_diffrn_reflns_limit_k_max 15
_diffrn_reflns_limit_k_min -16
_diffrn_reflns_limit_l_max 14
_diffrn_reflns_limit_l_min -20
_diffrn_reflns_number 28492
_diffrn_reflns_point_group_measured_fraction_full 0.998
_diffrn_reflns_point_group_measured_fraction_max 0.989
_diffrn_reflns_theta_full 25.242
_diffrn_reflns_theta_max 29.869
_diffrn_reflns_theta_min 2.405
_diffrn_source_current 1.4
_diffrn_source_power 0.07
_diffrn_source_voltage 50.0
_diffrn_standards_number 0
_exptl_absorpt_coefficient_mu 0.609
_exptl_absorpt_correction_T_max 0.7460
_exptl_absorpt_correction_T_min 0.6343
_exptl_absorpt_correction_type multi-scan
_exptl_absorpt_process_details
;
SADABS-2016/2 (Bruker,2016/2) was used for absorption correction.
wR2(int) was 0.1230 before and 0.0527 after correction.
The Ratio of minimum to maximum transmission is 0.8503.
The \l/2 correction factor is Not present.
;
_exptl_crystal_colour 'metallic dark red'
_exptl_crystal_colour_lustre metallic
_exptl_crystal_colour_modifier dark
_exptl_crystal_colour_primary red
_exptl_crystal_density_diffrn 1.619
_exptl_crystal_description block
_exptl_crystal_F_000 1904
_exptl_crystal_size_max 0.3
_exptl_crystal_size_mid 0.2
_exptl_crystal_size_min 0.15
_refine_diff_density_max 0.648
_refine_diff_density_min -0.581
_refine_diff_density_rms 0.075
_refine_ls_extinction_method none
_refine_ls_goodness_of_fit_ref 1.035
_refine_ls_hydrogen_treatment constr
_refine_ls_matrix_type full
_refine_ls_number_parameters 289
_refine_ls_number_reflns 5451
_refine_ls_number_restraints 6
_refine_ls_restrained_S_all 1.035
_refine_ls_R_factor_all 0.0784
_refine_ls_R_factor_gt 0.0508
_refine_ls_shift/su_max 0.000
_refine_ls_shift/su_mean 0.000
_refine_ls_structure_factor_coef Fsqd
_refine_ls_weighting_details 'w=1/[\s^2^(Fo^2^)+(0.0375P)^2^+6.7586P] where P=(Fo^2^+2Fc^2^)/3'
_refine_ls_weighting_scheme calc
_refine_ls_wR_factor_gt 0.1095
_refine_ls_wR_factor_ref 0.1235
_reflns_Friedel_coverage 0.000
_reflns_number_gt 3991
_reflns_number_total 5451
_reflns_threshold_expression 'I > 2\s(I)'
_cod_data_source_file d3nj01431b2.cif
_cod_data_source_block 1
_cod_depositor_comments 'Adding full bibliography for 7062474--7062476.cif.'
_cod_database_code 7062474
_shelx_shelxl_version_number 2016/6
_shelx_space_group_comment
;
The symmetry employed for this shelxl refinement is uniquely defined
by the following loop, which should always be used as a source of
symmetry information in preference to the above space-group names.
They are only intended as comments.
;
_olex2_refinement_description
;
1. Fixed Uiso
 At 1.2 times of:
  All C(H) groups
2. Uiso/Uaniso restraints and constraints
O3: within 1.7A with sigma of 0.01 and sigma for terminal atoms of 0.02 within
1.7A
Uanis(O3) \\sim Ueq: with sigma of 0.01 and sigma for terminal atoms of 0.02
Uanis(O3) = Uanis(O3A)
3. Others
 Fixed Sof: O3(0.5) O3A(0.5)
4.a Aromatic/amide H refined with riding coordinates:
 C19(H), C21(Ha), C20(Hb), C12(Hc), C10(Hd), C18(He), C17(Hf), C1(Hg), C6(Hh),
 C15(Hi), C16(Hj), C5(Hk), C9(Hl), C3(Hm), C4(Hn)
;
_olex2_submission_special_instructions 'No special instructions were received'

loop_
_space_group_symop_operation_xyz
'x, y, z'
'-x+1/2, -y, z'
'-x, y, -z+1/2'
'x+1/2, -y, -z+1/2'
'-x, -y, -z'
'x-1/2, y, -z'
'x, -y, z-1/2'
'-x-1/2, y, z-1/2'

loop_
_atom_site_label
_atom_site_type_symbol
_atom_site_fract_x
_atom_site_fract_y
_atom_site_fract_z
_atom_site_U_iso_or_equiv
_atom_site_adp_type
_atom_site_occupancy
_atom_site_site_symmetry_order
_atom_site_calc_flag
_atom_site_refinement_flags_posn
_atom_site_refinement_flags_adp
_atom_site_refinement_flags_occupancy
_atom_site_disorder_assembly
_atom_site_disorder_group
Fe1 Fe 0.750000 1.000000 0.37653(3) 0.01758(11) Uani 1 2 d S T P . .
Cl1 Cl 0.750000 0.500000 0.05173(6) 0.02840(19) Uani 1 2 d S T P . .
Cl2 Cl 0.500000 1.01583(8) 0.750000 0.0406(3) Uani 1 2 d S T P . .
N1 N 0.68957(8) 0.88564(16) 0.37825(14) 0.0205(4) Uani 1 1 d . . . . .
N3 N 0.69617(9) 1.06213(16) 0.47088(14) 0.0218(4) Uani 1 1 d . . . . .
N2 N 0.78256(9) 0.89598(16) 0.28379(14) 0.0226(4) Uani 1 1 d . . . . .
N4 N 0.74600(9) 0.80152(16) 0.27103(14) 0.0238(4) Uani 1 1 d . . . . .
O2 O 0.73865(10) 0.40200(17) -0.00433(15) 0.0423(5) Uani 1 1 d . . . . .
O1 O 0.69839(8) 0.52162(18) 0.10909(15) 0.0400(5) Uani 1 1 d . . . . .
N5 N 0.64654(8) 0.99450(17) 0.48654(14) 0.0223(4) Uani 1 1 d . . . . .
O4 O 0.55262(10) 1.0843(2) 0.74765(16) 0.0530(6) Uani 1 1 d . . . . .
C13 C 0.69362(10) 0.79523(19) 0.32405(17) 0.0221(5) Uani 1 1 d . . . . .
C14 C 0.64264(10) 0.8948(2) 0.43564(17) 0.0223(5) Uani 1 1 d . . . . .
C19 C 0.69147(11) 1.1478(2) 0.52975(17) 0.0254(5) Uani 1 1 d . . . . .
H H 0.719464 1.208789 0.534573 0.030 Uiso 1 1 calc R U . . .
C21 C 0.61191(11) 1.0394(2) 0.55521(18) 0.0271(5) Uani 1 1 d . . . . .
HA H 0.575345 1.008620 0.578417 0.033 Uiso 1 1 calc R U . . .
C20 C 0.63955(12) 1.1359(2) 0.58379(19) 0.0296(5) Uani 1 1 d . . . . .
HB H 0.626432 1.185609 0.630944 0.036 Uiso 1 1 calc R U . . .
C12 C 0.65038(10) 0.70971(19) 0.32333(17) 0.0232(5) Uani 1 1 d . . . . .
HC H 0.653698 0.646648 0.283052 0.028 Uiso 1 1 calc R U . . .
C10 C 0.44383(11) 0.5987(2) 0.3790(2) 0.0305(6) Uani 1 1 d . . . . .
HD H 0.403869 0.628077 0.380123 0.037 Uiso 1 1 calc R U . . .
C18 C 0.82859(11) 0.8814(2) 0.22806(18) 0.0278(5) Uani 1 1 d . . . . .
HE H 0.861426 0.932766 0.221507 0.033 Uiso 1 1 calc R U . . .
C7 C 0.56213(11) 0.51473(19) 0.37999(16) 0.0229(5) Uani 1 1 d . . . . .
C17 C 0.82206(12) 0.7783(2) 0.17950(19) 0.0323(6) Uani 1 1 d . . . . .
HF H 0.848978 0.748627 0.135012 0.039 Uiso 1 1 calc R U . . .
C1 C 0.45277(12) 0.4853(2) 0.37283(19) 0.0314(6) Uani 1 1 d . . . . .
HG H 0.419034 0.435739 0.368242 0.038 Uiso 1 1 calc R U . . .
C6 C 0.62088(12) 0.4647(2) 0.38813(18) 0.0279(5) Uani 1 1 d . . . . .
HH H 0.655122 0.512435 0.395810 0.034 Uiso 1 1 calc R U . . .
C15 C 0.59765(11) 0.8131(2) 0.44147(18) 0.0246(5) Uani 1 1 d . . . . .
HI H 0.565184 0.820889 0.483346 0.030 Uiso 1 1 calc R U . . .
C2 C 0.51226(12) 0.4392(2) 0.37315(18) 0.0274(5) Uani 1 1 d . . . . .
C11 C 0.60173(10) 0.7193(2) 0.38377(17) 0.0232(5) Uani 1 1 d . . . . .
C16 C 0.76997(12) 0.7299(2) 0.20857(18) 0.0291(5) Uani 1 1 d . . . . .
HJ H 0.753499 0.659410 0.188886 0.035 Uiso 1 1 calc R U . . .
C5 C 0.62833(12) 0.3492(2) 0.38500(19) 0.0289(5) Uani 1 1 d . . . . .
HK H 0.667622 0.317433 0.390164 0.035 Uiso 1 1 calc R U . . .
C8 C 0.55151(11) 0.6342(2) 0.38370(17) 0.0242(5) Uani 1 1 d . . . . .
C9 C 0.49330(11) 0.6740(2) 0.38374(19) 0.0300(5) Uani 1 1 d . . . . .
HL H 0.486196 0.753713 0.387029 0.036 Uiso 1 1 calc R U . . .
C3 C 0.52170(13) 0.3207(2) 0.36849(19) 0.0321(6) Uani 1 1 d . . . . .
HM H 0.488209 0.271003 0.361325 0.039 Uiso 1 1 calc R U . . .
C4 C 0.57813(13) 0.2773(2) 0.3742(2) 0.0341(6) Uani 1 1 d . . . . .
HN H 0.583901 0.197247 0.370781 0.041 Uiso 1 1 calc R U . . .
O3 O 0.5125(2) 0.9280(4) 0.6903(4) 0.0482(11) Uani 0.5 1 d . U P A 1
O3A O 0.4890(2) 0.9681(4) 0.6517(4) 0.0482(11) Uani 0.5 1 d . . P A 2

loop_
_atom_site_aniso_label
_atom_site_aniso_U_11
_atom_site_aniso_U_22
_atom_site_aniso_U_33
_atom_site_aniso_U_23
_atom_site_aniso_U_13
_atom_site_aniso_U_12
Fe1 0.01552(19) 0.0149(2) 0.0223(2) 0.000 0.000 -0.00224(16)
Cl1 0.0266(4) 0.0279(4) 0.0308(4) 0.000 0.000 0.0090(3)
Cl2 0.0477(5) 0.0226(4) 0.0514(6) 0.000 0.0295(5) 0.000
N1 0.0196(9) 0.0173(9) 0.0245(10) 0.0010(8) -0.0041(8) -0.0029(7)
N3 0.0180(9) 0.0213(9) 0.0260(11) 0.0021(8) 0.0012(8) -0.0020(7)
N2 0.0214(9) 0.0202(9) 0.0263(11) 0.0019(8) -0.0008(8) 0.0009(7)
N4 0.0276(10) 0.0179(9) 0.0260(10) -0.0021(8) -0.0032(9) 0.0008(8)
O2 0.0513(13) 0.0297(10) 0.0458(12) -0.0082(9) -0.0097(10) 0.0144(9)
O1 0.0239(9) 0.0499(13) 0.0462(13) -0.0098(10) 0.0046(9) 0.0052(8)
N5 0.0178(8) 0.0234(9) 0.0257(10) 0.0007(8) 0.0029(8) -0.0027(8)
O4 0.0384(12) 0.0747(17) 0.0460(14) -0.0177(12) 0.0079(10) -0.0134(11)
C13 0.0239(11) 0.0201(10) 0.0223(12) 0.0027(9) -0.0049(9) -0.0007(8)
C14 0.0182(10) 0.0234(11) 0.0254(12) 0.0043(9) -0.0013(9) -0.0034(8)
C19 0.0261(12) 0.0222(11) 0.0278(13) -0.0020(9) 0.0013(10) 0.0012(9)
C21 0.0219(11) 0.0330(13) 0.0264(13) 0.0018(10) 0.0037(10) 0.0036(9)
C20 0.0306(13) 0.0281(12) 0.0301(14) -0.0034(10) 0.0046(11) 0.0045(10)
C12 0.0249(11) 0.0195(11) 0.0253(12) -0.0009(9) -0.0039(10) -0.0018(9)
C10 0.0213(11) 0.0295(13) 0.0406(15) 0.0052(11) -0.0034(11) -0.0037(9)
C18 0.0231(11) 0.0310(13) 0.0292(13) 0.0035(10) 0.0035(10) 0.0047(10)
C7 0.0260(11) 0.0215(11) 0.0211(11) -0.0009(9) 0.0023(9) -0.0072(9)
C17 0.0346(14) 0.0337(13) 0.0285(14) -0.0036(11) 0.0047(11) 0.0107(11)
C1 0.0276(12) 0.0306(13) 0.0359(14) 0.0022(11) -0.0026(11) -0.0079(10)
C6 0.0279(12) 0.0239(12) 0.0319(14) 0.0010(10) -0.0006(11) -0.0037(9)
C15 0.0208(11) 0.0239(11) 0.0292(13) 0.0037(10) 0.0008(10) -0.0022(9)
C2 0.0314(13) 0.0267(12) 0.0240(13) -0.0009(10) -0.0014(10) -0.0100(10)
C11 0.0210(10) 0.0198(11) 0.0287(13) 0.0046(9) -0.0011(10) -0.0006(8)
C16 0.0332(13) 0.0251(12) 0.0289(13) -0.0029(10) 0.0016(11) 0.0052(10)
C5 0.0307(12) 0.0227(12) 0.0332(14) 0.0004(10) 0.0005(11) 0.0009(9)
C8 0.0231(11) 0.0227(11) 0.0268(13) 0.0014(9) -0.0021(10) -0.0036(9)
C9 0.0264(12) 0.0251(12) 0.0385(15) 0.0032(11) -0.0017(11) -0.0036(10)
C3 0.0363(14) 0.0252(12) 0.0348(15) -0.0025(11) 0.0022(12) -0.0108(10)
C4 0.0399(15) 0.0257(12) 0.0367(15) -0.0010(11) 0.0040(13) -0.0042(11)
O3 0.050(3) 0.040(2) 0.055(3) -0.0227(18) 0.0206(19) -0.0179(17)
O3A 0.050(3) 0.040(2) 0.055(3) -0.0227(18) 0.0206(19) -0.0179(17)

loop_
_atom_type_symbol
_atom_type_description
_atom_type_scat_dispersion_real
_atom_type_scat_dispersion_imag
_atom_type_scat_source
C C 0.0033 0.0016 'International Tables Vol C Tables 4.2.6.8 and 6.1.1.4'
H H 0.0000 0.0000 'International Tables Vol C Tables 4.2.6.8 and 6.1.1.4'
Cl Cl 0.1484 0.1585 'International Tables Vol C Tables 4.2.6.8 and 6.1.1.4'
Fe Fe 0.3463 0.8444 'International Tables Vol C Tables 4.2.6.8 and 6.1.1.4'
N N 0.0061 0.0033 'International Tables Vol C Tables 4.2.6.8 and 6.1.1.4'
O O 0.0106 0.0060 'International Tables Vol C Tables 4.2.6.8 and 6.1.1.4'

loop_
_geom_angle_atom_site_label_1
_geom_angle_atom_site_label_2
_geom_angle_atom_site_label_3
_geom_angle
_geom_angle_site_symmetry_1
_geom_angle_site_symmetry_3
_geom_angle_publ_flag
N1 Fe1 N1 178.48(12) . 2_675 ?
N1 Fe1 N3 79.94(8) 2_675 2_675 ?
N1 Fe1 N3 98.97(8) 2_675 . ?
N1 Fe1 N3 98.97(8) . 2_675 ?
N1 Fe1 N3 79.95(8) . . ?
N1 Fe1 N2 80.10(8) . . ?
N1 Fe1 N2 80.10(8) 2_675 2_675 ?
N1 Fe1 N2 100.97(8) 2_675 . ?
N1 Fe1 N2 100.97(8) . 2_675 ?
N3 Fe1 N3 90.61(12) . 2_675 ?
N2 Fe1 N3 91.91(8) . 2_675 ?
N2 Fe1 N3 91.91(8) 2_675 . ?
N2 Fe1 N3 160.04(8) 2_675 2_675 ?
N2 Fe1 N3 160.04(8) . . ?
N2 Fe1 N2 92.45(12) . 2_675 ?
O2 Cl1 O2 110.20(19) . 2_665 ?
O2 Cl1 O1 109.35(12) 2_665 . ?
O2 Cl1 O1 109.63(12) 2_665 2_665 ?
O2 Cl1 O1 109.35(12) . 2_665 ?
O2 Cl1 O1 109.63(12) . . ?
O1 Cl1 O1 108.65(18) . 2_665 ?
O4 Cl2 O4 110.8(2) . 3_656 ?
O4 Cl2 O3A 108.0(2) 3_656 3_656 ?
O4 Cl2 O3A 95.6(2) 3_656 . ?
O4 Cl2 O3A 95.6(2) . 3_656 ?
O4 Cl2 O3A 108.0(2) . . ?
O3 Cl2 O4 127.2(3) 3_656 . ?
O3 Cl2 O4 104.1(2) . . ?
O3 Cl2 O4 127.2(3) . 3_656 ?
O3 Cl2 O4 104.1(2) 3_656 3_656 ?
O3 Cl2 O3 83.3(5) 3_656 . ?
O3 Cl2 O3A 106.5(3) . 3_656 ?
O3 Cl2 O3A 35.0(3) 3_656 3_656 ?
O3A Cl2 O3A 138.0(4) . 3_656 ?
C13 N1 Fe1 120.67(16) . . ?
C13 N1 C14 119.4(2) . . ?
C14 N1 Fe1 119.92(16) . . ?
N5 N3 Fe1 112.81(15) . . ?
C19 N3 Fe1 141.70(17) . . ?
C19 N3 N5 105.43(19) . . ?
N4 N2 Fe1 112.11(15) . . ?
C18 N2 Fe1 142.56(18) . . ?
C18 N2 N4 105.3(2) . . ?
N2 N4 C13 116.88(19) . . ?
C16 N4 N2 111.1(2) . . ?
C16 N4 C13 132.0(2) . . ?
N3 N5 C14 116.51(19) . . ?
C21 N5 N3 110.3(2) . . ?
C21 N5 C14 133.1(2) . . ?
N1 C13 N4 110.2(2) . . ?
N1 C13 C12 122.4(2) . . ?
C12 C13 N4 127.3(2) . . ?
N1 C14 N5 110.81(19) . . ?
N1 C14 C15 122.7(2) . . ?
C15 C14 N5 126.5(2) . . ?
N3 C19 H 124.6 . . ?
N3 C19 C20 110.8(2) . . ?
C20 C19 H 124.6 . . ?
N5 C21 HA 126.4 . . ?
C20 C21 N5 107.2(2) . . ?
C20 C21 HA 126.4 . . ?
C19 C20 HB 126.9 . . ?
C21 C20 C19 106.2(2) . . ?
C21 C20 HB 126.9 . . ?
C13 C12 HC 121.0 . . ?
C13 C12 C11 117.9(2) . . ?
C11 C12 HC 121.0 . . ?
C1 C10 HD 119.7 . . ?
C1 C10 C9 120.5(2) . . ?
C9 C10 HD 119.7 . . ?
N2 C18 HE 124.9 . . ?
N2 C18 C17 110.2(2) . . ?
C17 C18 HE 124.9 . . ?
C2 C7 C6 117.1(2) . . ?
C2 C7 C8 119.3(2) . . ?
C8 C7 C6 123.4(2) . . ?
C18 C17 HF 126.6 . . ?
C16 C17 C18 106.8(2) . . ?
C16 C17 HF 126.6 . . ?
C10 C1 HG 119.6 . . ?
C10 C1 C2 120.7(2) . . ?
C2 C1 HG 119.6 . . ?
C7 C6 HH 119.5 . . ?
C5 C6 C7 120.9(2) . . ?
C5 C6 HH 119.5 . . ?
C14 C15 HI 121.2 . . ?
C14 C15 C11 117.6(2) . . ?
C11 C15 HI 121.2 . . ?
C7 C2 C1 118.8(2) . . ?
C3 C2 C7 120.3(2) . . ?
C3 C2 C1 120.9(2) . . ?
C12 C11 C8 121.3(2) . . ?
C15 C11 C12 119.9(2) . . ?
C15 C11 C8 118.7(2) . . ?
N4 C16 C17 106.7(2) . . ?
N4 C16 HJ 126.7 . . ?
C17 C16 HJ 126.7 . . ?
C6 C5 HK 119.9 . . ?
C6 C5 C4 120.3(3) . . ?
C4 C5 HK 119.9 . . ?
C7 C8 C11 122.4(2) . . ?
C9 C8 C7 119.4(2) . . ?
C9 C8 C11 118.2(2) . . ?
C10 C9 HL 119.4 . . ?
C8 C9 C10 121.1(2) . . ?
C8 C9 HL 119.4 . . ?
C2 C3 HM 119.8 . . ?
C4 C3 C2 120.4(2) . . ?
C4 C3 HM 119.8 . . ?
C5 C4 HN 119.6 . . ?
C3 C4 C5 120.8(3) . . ?
C3 C4 HN 119.6 . . ?

loop_
_geom_bond_atom_site_label_1
_geom_bond_atom_site_label_2
_geom_bond_distance
_geom_bond_site_symmetry_2
_geom_bond_publ_flag
Fe1 N1 1.8964(18) . ?
Fe1 N1 1.8964(18) 2_675 ?
Fe1 N3 1.967(2) 2_675 ?
Fe1 N3 1.967(2) . ?
Fe1 N2 1.965(2) . ?
Fe1 N2 1.965(2) 2_675 ?
Cl1 O2 1.436(2) . ?
Cl1 O2 1.436(2) 2_665 ?
Cl1 O1 1.442(2) . ?
Cl1 O1 1.442(2) 2_665 ?
Cl2 O4 1.416(2) 3_656 ?
Cl2 O4 1.416(2) . ?
Cl2 O3 1.381(5) 3_656 ?
Cl2 O3 1.381(5) . ?
Cl2 O3A 1.565(5) 3_656 ?
Cl2 O3A 1.565(5) . ?
N1 C13 1.329(3) . ?
N1 C14 1.342(3) . ?
N3 N5 1.376(3) . ?
N3 C19 1.329(3) . ?
N2 N4 1.386(3) . ?
N2 C18 1.318(3) . ?
N4 C13 1.398(3) . ?
N4 C16 1.352(3) . ?
N5 C14 1.391(3) . ?
N5 C21 1.371(3) . ?
C13 C12 1.388(3) . ?
C14 C15 1.386(3) . ?
C19 H 0.9500 . ?
C19 C20 1.403(3) . ?
C21 HA 0.9500 . ?
C21 C20 1.355(4) . ?
C20 HB 0.9500 . ?
C12 HC 0.9500 . ?
C12 C11 1.399(3) . ?
C10 HD 0.9500 . ?
C10 C1 1.349(4) . ?
C10 C9 1.410(3) . ?
C18 HE 0.9500 . ?
C18 C17 1.411(4) . ?
C7 C6 1.433(3) . ?
C7 C2 1.421(3) . ?
C7 C8 1.424(3) . ?
C17 HF 0.9500 . ?
C17 C16 1.355(4) . ?
C1 HG 0.9500 . ?
C1 C2 1.425(4) . ?
C6 HH 0.9500 . ?
C6 C5 1.367(4) . ?
C15 HI 0.9500 . ?
C15 C11 1.392(3) . ?
C2 C3 1.408(4) . ?
C11 C8 1.495(3) . ?
C16 HJ 0.9500 . ?
C5 HK 0.9500 . ?
C5 C4 1.405(4) . ?
C8 C9 1.372(3) . ?
C9 HL 0.9500 . ?
C3 HM 0.9500 . ?
C3 C4 1.353(4) . ?
C4 HN 0.9500 . ?

loop_
_geom_torsion_atom_site_label_1
_geom_torsion_atom_site_label_2
_geom_torsion_atom_site_label_3
_geom_torsion_atom_site_label_4
_geom_torsion
_geom_torsion_site_symmetry_1
_geom_torsion_site_symmetry_2
_geom_torsion_site_symmetry_3
_geom_torsion_site_symmetry_4
_geom_torsion_publ_flag
Fe1 N1 C13 N4 -0.2(3) . . . . ?
Fe1 N1 C13 C12 179.96(17) . . . . ?
Fe1 N1 C14 N5 0.8(3) . . . . ?
Fe1 N1 C14 C15 -178.71(18) . . . . ?
Fe1 N3 N5 C14 0.8(2) . . . . ?
Fe1 N3 N5 C21 177.65(16) . . . . ?
Fe1 N3 C19 C20 -176.3(2) . . . . ?
Fe1 N2 N4 C13 0.0(2) . . . . ?
Fe1 N2 N4 C16 -178.56(17) . . . . ?
Fe1 N2 C18 C17 178.5(2) . . . . ?
N1 C13 C12 C11 -1.4(3) . . . . ?
N1 C14 C15 C11 -1.0(4) . . . . ?
N3 Fe1 N1 C13 -179.26(19) . . . . ?
N3 Fe1 N1 C13 -90.24(18) 2_675 . . . ?
N3 Fe1 N1 C14 -0.31(18) . . . . ?
N3 Fe1 N1 C14 88.71(18) 2_675 . . . ?
N3 N5 C14 N1 -1.1(3) . . . . ?
N3 N5 C14 C15 178.5(2) . . . . ?
N3 N5 C21 C20 -0.2(3) . . . . ?
N3 C19 C20 C21 -0.5(3) . . . . ?
N2 Fe1 N1 C13 0.14(18) . . . . ?
N2 Fe1 N1 C13 90.73(18) 2_675 . . . ?
N2 Fe1 N1 C14 -90.32(18) 2_675 . . . ?
N2 Fe1 N1 C14 179.09(19) . . . . ?
N2 N4 C13 N1 0.1(3) . . . . ?
N2 N4 C13 C12 179.9(2) . . . . ?
N2 N4 C16 C17 -0.7(3) . . . . ?
N2 C18 C17 C16 -0.4(3) . . . . ?
N4 N2 C18 C17 0.0(3) . . . . ?
N4 C13 C12 C11 178.7(2) . . . . ?
N5 N3 C19 C20 0.4(3) . . . . ?
N5 C14 C15 C11 179.5(2) . . . . ?
N5 C21 C20 C19 0.4(3) . . . . ?
C13 N1 C14 N5 179.8(2) . . . . ?
C13 N1 C14 C15 0.3(3) . . . . ?
C13 N4 C16 C17 -179.0(2) . . . . ?
C13 C12 C11 C15 0.6(3) . . . . ?
C13 C12 C11 C8 176.6(2) . . . . ?
C14 N1 C13 N4 -179.1(2) . . . . ?
C14 N1 C13 C12 1.0(3) . . . . ?
C14 N5 C21 C20 175.9(2) . . . . ?
C14 C15 C11 C12 0.5(4) . . . . ?
C14 C15 C11 C8 -175.5(2) . . . . ?
C19 N3 N5 C14 -177.0(2) . . . . ?
C19 N3 N5 C21 -0.1(3) . . . . ?
C21 N5 C14 N1 -177.0(2) . . . . ?
C21 N5 C14 C15 2.6(4) . . . . ?
C12 C11 C8 C7 45.3(4) . . . . ?
C12 C11 C8 C9 -132.2(3) . . . . ?
C10 C1 C2 C7 -0.1(4) . . . . ?
C10 C1 C2 C3 178.8(3) . . . . ?
C18 N2 N4 C13 179.1(2) . . . . ?
C18 N2 N4 C16 0.5(3) . . . . ?
C18 C17 C16 N4 0.7(3) . . . . ?
C7 C6 C5 C4 -0.3(4) . . . . ?
C7 C2 C3 C4 2.7(4) . . . . ?
C7 C8 C9 C10 -0.8(4) . . . . ?
C1 C10 C9 C8 -1.0(4) . . . . ?
C1 C2 C3 C4 -176.1(3) . . . . ?
C6 C7 C2 C1 174.7(2) . . . . ?
C6 C7 C2 C3 -4.2(4) . . . . ?
C6 C7 C8 C11 8.5(4) . . . . ?
C6 C7 C8 C9 -174.0(2) . . . . ?
C6 C5 C4 C3 -1.3(4) . . . . ?
C15 C11 C8 C7 -138.7(3) . . . . ?
C15 C11 C8 C9 43.8(3) . . . . ?
C2 C7 C6 C5 3.0(4) . . . . ?
C2 C7 C8 C11 -175.2(2) . . . . ?
C2 C7 C8 C9 2.2(4) . . . . ?
C2 C3 C4 C5 0.2(4) . . . . ?
C11 C8 C9 C10 176.7(2) . . . . ?
C16 N4 C13 N1 178.3(2) . . . . ?
C16 N4 C13 C12 -1.8(4) . . . . ?
C8 C7 C6 C5 179.3(3) . . . . ?
C8 C7 C2 C1 -1.8(4) . . . . ?
C8 C7 C2 C3 179.4(2) . . . . ?
C9 C10 C1 C2 1.5(4) . . . . ?
